data_2206910
loop_
_publ_author_name
'Li, Yi-Tao'
'Zhao, BaoHan'
'Yin, Guo-Dong'
'Wu, An-Xin'

_publ_section_title
;Diethyl
 2,6-dicyclohexyl-4,8-dioxo-2,2,3,6,7-tetrahydro-1<i>H</i>,5<i>H</i>-2,3a,4a,6,7a,8a-hexaazacyclopenta[<i>def</i>]fluorene-8b,8c-dicarboxylate
;
_journal_coeditor_code CI6643
_journal_issue 10
_journal_name_full 'Acta Crystallographica Section E'
_journal_page_first o3368
_journal_page_last o3370
_journal_paper_doi 10.1107/S160053680502948X
_journal_volume 61
_journal_year 2005
_chemical_formula_iupac 'C26 H40 N6 O6'
_chemical_formula_moiety 'C26 H40 N6 O6'
_chemical_formula_sum 'C26 H40 N6 O6'
_chemical_formula_weight 532.64
_chemical_name_systematic
;
Diethyl
2,6-dicyclohexyl-4,8-dioxo-22,3,6,7-tetrahydro-1H,5H-2,3a,4a,6,7a,8a-
hexaazacyclopenta[def]fluorene-8b,8c-dicarboxylate
;
_space_group_IT_number 2
_symmetry_cell_setting triclinic
_symmetry_space_group_name_Hall '-P 1'
_symmetry_space_group_name_H-M 'P -1'
_atom_sites_solution_hydrogens geom
_atom_sites_solution_primary direct
_atom_sites_solution_secondary difmap
_audit_creation_method SHELXL-97
_cell_angle_alpha 78.913(2)
_cell_angle_beta 79.686(2)
_cell_angle_gamma 74.259(2)
_cell_formula_units_Z 2
_cell_length_a 7.9337(8)
_cell_length_b 13.0996(13)
_cell_length_c 13.9361(14)
_cell_measurement_reflns_used 1576
_cell_measurement_temperature 292(2)
_cell_measurement_theta_max 21.54
_cell_measurement_theta_min 2.38
_cell_volume 1355.6(2)
_computing_cell_refinement 'SAINT (Bruker, 2000)'
_computing_data_collection 'SMART (Bruker, 2000)'
_computing_data_reduction SAINT
_computing_molecular_graphics 'SHELXTL (Bruker, 2000)'
_computing_publication_material SHELXTL
_computing_structure_refinement 'SHELXL97 (Sheldrick, 1997)'
_computing_structure_solution 'SHELXS97 (Sheldrick, 1997)'
_diffrn_ambient_temperature 292(2)
_diffrn_measured_fraction_theta_full 0.981
_diffrn_measured_fraction_theta_max 0.981
_diffrn_measurement_device_type 'Bruker SMART CCD area-detector'
_diffrn_measurement_method '\f and \w'
_diffrn_radiation_monochromator graphite
_diffrn_radiation_source 'fine-focus sealed tube'
_diffrn_radiation_type MoK\a
_diffrn_radiation_wavelength 0.71073
_diffrn_reflns_av_R_equivalents 0.0222
_diffrn_reflns_av_sigmaI/netI 0.0514
_diffrn_reflns_limit_h_max 9
_diffrn_reflns_limit_h_min -9
_diffrn_reflns_limit_k_max 15
_diffrn_reflns_limit_k_min -15
_diffrn_reflns_limit_l_max 8
_diffrn_reflns_limit_l_min -16
_diffrn_reflns_number 6851
_diffrn_reflns_theta_full 25.00
_diffrn_reflns_theta_max 25.00
_diffrn_reflns_theta_min 1.63
_diffrn_standards_decay_% 0
_diffrn_standards_number 0
_exptl_absorpt_coefficient_mu 0.094
_exptl_absorpt_correction_T_max 0.9925
_exptl_absorpt_correction_T_min 0.9634
_exptl_absorpt_correction_type multi-scan
_exptl_absorpt_process_details '(SADABS; Sheldrick, 1997)'
_exptl_crystal_colour colorless
_exptl_crystal_density_diffrn 1.305
_exptl_crystal_density_method 'not measured'
_exptl_crystal_description Plate
_exptl_crystal_F_000 572
_exptl_crystal_size_max 0.40
_exptl_crystal_size_mid 0.18
_exptl_crystal_size_min 0.08
_refine_diff_density_max 0.364
_refine_diff_density_min -0.290
_refine_ls_extinction_method none
_refine_ls_goodness_of_fit_ref 1.045
_refine_ls_hydrogen_treatment constr
_refine_ls_matrix_type full
_refine_ls_number_parameters 345
_refine_ls_number_reflns 4685
_refine_ls_number_restraints 0
_refine_ls_restrained_S_all 1.045
_refine_ls_R_factor_all 0.0953
_refine_ls_R_factor_gt 0.0653
_refine_ls_shift/su_max 0.001
_refine_ls_shift/su_mean 0.000
_refine_ls_structure_factor_coef Fsqd
_refine_ls_weighting_details 'calc w = 1/[\s^2^(Fo^2^)+(0.0926P)^2^+0.2271P] where P = (Fo^2^+2Fc^2^)/3'
_refine_ls_weighting_scheme calc
_refine_ls_wR_factor_gt 0.1662
_refine_ls_wR_factor_ref 0.1879
_reflns_number_gt 3120
_reflns_number_total 4685
_reflns_threshold_expression I>2\s(I)
_cod_data_source_file ci6643.cif
_cod_data_source_block I
_cod_depositor_comments
;
The following automatic conversions were performed:
'_symmetry_cell_setting' value 'Triclinic' changed to 'triclinic'
according to '/home/saulius/struct/CIF-dictionaries/cif_core.dic'
dictionary named 'cif_core.dic' version 2.4.1 from 2010-06-29.

Automatic conversion script
Id: cif_fix_enum 1527 2010-12-29 10:47:43Z saulius 

The following automatic conversions were performed:

'_symmetry_cell_setting' value 'Triclinic' changed to 'triclinic'
according to /home/saulius/struct/CIF-dictionaries/cif_core.dic
dictionary named 'cif_core.dic' version 2.4.1 from 2010-06-29.

Automatic conversion script
Id: cif_fix_values 1715 2011-07-08 13:25:40Z adriana 
;
_cod_database_code 2206910
_cod_database_fobs_code 2206910

loop_
_symmetry_equiv_pos_as_xyz
'x, y, z'
'-x, -y, -z'

loop_
_atom_site_label
_atom_site_fract_x
_atom_site_fract_y
_atom_site_fract_z
_atom_site_U_iso_or_equiv
_atom_site_adp_type
_atom_site_calc_flag
_atom_site_refinement_flags
_atom_site_occupancy
_atom_site_type_symbol
C1 0.2687(6) 0.7580(2) -0.0421(3) 0.0725(10) Uani d . 1 C
H1A 0.1924 0.7315 -0.0733 0.087 Uiso calc R 1 H
H1B 0.3874 0.7392 -0.0771 0.087 Uiso calc R 1 H
C2 0.2050(7) 0.8805(3) -0.0506(3) 0.0979(15) Uani d . 1 C
H2A 0.2109 0.9119 -0.1198 0.117 Uiso calc R 1 H
H2B 0.0827 0.8997 -0.0209 0.117 Uiso calc R 1 H
C3 0.3143(5) 0.9253(3) -0.0010(3) 0.0780(11) Uani d . 1 C
H3A 0.2666 1.0022 -0.0039 0.094 Uiso calc R 1 H
H3B 0.4344 0.9129 -0.0349 0.094 Uiso calc R 1 H
C4 0.3145(5) 0.8727(3) 0.1047(3) 0.0723(10) Uani d . 1 C
H4A 0.1959 0.8922 0.1397 0.087 Uiso calc R 1 H
H4B 0.3913 0.8994 0.1353 0.087 Uiso calc R 1 H
C5 0.3764(5) 0.7510(2) 0.1149(3) 0.0643(9) Uani d . 1 C
H5A 0.4996 0.7311 0.0868 0.077 Uiso calc R 1 H
H5B 0.3673 0.7208 0.1843 0.077 Uiso calc R 1 H
C6 0.2685(4) 0.7045(2) 0.0635(2) 0.0441(7) Uani d . 1 C
H6 0.1465 0.7190 0.0967 0.053 Uiso calc R 1 H
C7 0.2150(4) 0.5367(2) 0.03513(19) 0.0448(7) Uani d . 1 C
H7A 0.2820 0.4699 0.0126 0.054 Uiso calc R 1 H
H7B 0.1614 0.5833 -0.0201 0.054 Uiso calc R 1 H
C8 0.4057(4) 0.5219(2) 0.1526(2) 0.0473(7) Uani d . 1 C
H8A 0.4767 0.5592 0.1763 0.057 Uiso calc R 1 H
H8B 0.4826 0.4550 0.1349 0.057 Uiso calc R 1 H
C9 -0.0813(3) 0.5927(2) 0.13368(19) 0.0413(6) Uani d . 1 C
C10 0.2055(4) 0.5500(2) 0.3135(2) 0.0445(7) Uani d . 1 C
C11 0.1351(3) 0.4558(2) 0.20575(19) 0.0402(6) Uani d . 1 C
C12 0.2085(4) 0.3346(2) 0.2009(2) 0.0495(7) Uani d . 1 C
C13 0.1547(6) 0.1823(3) 0.1599(3) 0.0855(12) Uani d . 1 C
H13A 0.1018 0.1690 0.1074 0.103 Uiso calc R 1 H
H13B 0.2821 0.1631 0.1425 0.103 Uiso calc R 1 H
C14 0.1069(9) 0.1188(4) 0.2488(5) 0.161(3) Uani d . 1 C
H14A 0.1588 0.1324 0.3008 0.241 Uiso calc R 1 H
H14B 0.1487 0.0443 0.2416 0.241 Uiso calc R 1 H
H14C -0.0194 0.1362 0.2648 0.241 Uiso calc R 1 H
C15 -0.0277(3) 0.4863(2) 0.28580(19) 0.0413(6) Uani d . 1 C
C16 -0.1021(4) 0.3914(2) 0.3407(2) 0.0512(7) Uani d . 1 C
C17 -0.3425(6) 0.3082(4) 0.3635(4) 0.1058(15) Uani d . 1 C
H17A -0.4164 0.2977 0.3196 0.127 Uiso calc R 1 H
H17B -0.2532 0.2420 0.3770 0.127 Uiso calc R 1 H
C18 -0.4454(8) 0.3377(5) 0.4519(5) 0.137(2) Uani d . 1 C
H18A -0.3698 0.3440 0.4959 0.206 Uiso calc R 1 H
H18B -0.5079 0.2839 0.4822 0.206 Uiso calc R 1 H
H18C -0.5286 0.4053 0.4377 0.206 Uiso calc R 1 H
C19 -0.2799(4) 0.6468(2) 0.2875(2) 0.0514(7) Uani d . 1 C
H19A -0.3433 0.7040 0.2422 0.062 Uiso calc R 1 H
H19B -0.3652 0.6114 0.3296 0.062 Uiso calc R 1 H
C20 -0.0920(4) 0.6070(2) 0.4099(2) 0.0501(7) Uani d . 1 C
H20A -0.1691 0.5687 0.4561 0.060 Uiso calc R 1 H
H20B -0.0328 0.6380 0.4479 0.060 Uiso calc R 1 H
C21 -0.1088(4) 0.7763(3) 0.2960(2) 0.0604(8) Uani d . 1 C
H21 -0.0028 0.7432 0.2540 0.072 Uiso calc R 1 H
C22 -0.0539(5) 0.8311(3) 0.3682(3) 0.0768(11) Uani d . 1 C
H22A 0.0191 0.7768 0.4115 0.092 Uiso calc R 1 H
H22B 0.0176 0.8788 0.3314 0.092 Uiso calc R 1 H
C23 -0.2049(7) 0.8937(4) 0.4296(3) 0.1020(14) Uani d . 1 C
H23A -0.1605 0.9298 0.4707 0.122 Uiso calc R 1 H
H23B -0.2691 0.8453 0.4727 0.122 Uiso calc R 1 H
C24 -0.3309(7) 0.9774(4) 0.3648(4) 0.1148(17) Uani d . 1 C
H24A -0.4356 1.0106 0.4062 0.138 Uiso calc R 1 H
H24B -0.2732 1.0330 0.3302 0.138 Uiso calc R 1 H
C25 -0.3845(6) 0.9246(3) 0.2901(3) 0.0932(13) Uani d . 1 C
H25A -0.4566 0.8763 0.3248 0.112 Uiso calc R 1 H
H25B -0.4549 0.9794 0.2461 0.112 Uiso calc R 1 H
C26 -0.2276(5) 0.8638(3) 0.2314(3) 0.0748(10) Uani d . 1 C
H26A -0.1598 0.9131 0.1935 0.090 Uiso calc R 1 H
H26B -0.2666 0.8312 0.1853 0.090 Uiso calc R 1 H
N1 0.3357(3) 0.58710(17) 0.06515(16) 0.0443(6) Uani d . 1 N
N2 0.0739(3) 0.51436(17) 0.11442(15) 0.0409(5) Uani d . 1 N
N3 0.2671(3) 0.49783(17) 0.23314(16) 0.0433(6) Uani d . 1 N
N4 -0.1508(3) 0.56850(17) 0.23033(15) 0.0429(6) Uani d . 1 N
N5 0.0418(3) 0.53003(17) 0.35393(15) 0.0425(5) Uani d . 1 N
N6 -0.1983(3) 0.69258(18) 0.34765(17) 0.0499(6) Uani d . 1 N
O1 -0.1478(2) 0.66630(16) 0.07418(14) 0.0522(5) Uani d . 1 O
O2 0.2829(3) 0.59983(16) 0.34713(15) 0.0595(6) Uani d . 1 O
O3 0.3501(3) 0.28529(17) 0.2210(2) 0.0794(7) Uani d . 1 O
O4 0.0954(3) 0.29573(15) 0.17002(16) 0.0637(6) Uani d . 1 O
O5 -0.0194(3) 0.32128(17) 0.39407(16) 0.0662(6) Uani d . 1 O
O6 -0.2588(3) 0.39696(19) 0.3181(2) 0.0860(8) Uani d . 1 O

loop_
_atom_site_aniso_label
_atom_site_aniso_U_11
_atom_site_aniso_U_22
_atom_site_aniso_U_33
_atom_site_aniso_U_12
_atom_site_aniso_U_13
_atom_site_aniso_U_23
C1 0.109(3) 0.0487(18) 0.063(2) -0.0210(18) -0.0237(19) -0.0020(16)
C2 0.158(4) 0.048(2) 0.099(3) -0.026(2) -0.065(3) 0.0049(19)
C3 0.088(3) 0.0470(19) 0.099(3) -0.0224(18) -0.013(2) -0.0023(19)
C4 0.084(3) 0.056(2) 0.089(3) -0.0222(18) -0.024(2) -0.0208(18)
C5 0.064(2) 0.0563(19) 0.079(2) -0.0190(16) -0.0232(17) -0.0066(16)
C6 0.0389(15) 0.0420(15) 0.0509(17) -0.0099(12) -0.0009(12) -0.0111(13)
C7 0.0500(17) 0.0451(15) 0.0402(15) -0.0148(13) 0.0004(13) -0.0104(12)
C8 0.0401(16) 0.0477(16) 0.0528(17) -0.0084(12) -0.0055(13) -0.0086(13)
C9 0.0422(16) 0.0497(16) 0.0363(15) -0.0150(13) -0.0109(12) -0.0065(13)
C10 0.0467(17) 0.0433(15) 0.0451(16) -0.0065(13) -0.0173(13) -0.0064(13)
C11 0.0420(15) 0.0413(15) 0.0382(14) -0.0101(12) -0.0072(12) -0.0063(11)
C12 0.0519(19) 0.0475(17) 0.0487(17) -0.0129(15) -0.0040(14) -0.0076(13)
C13 0.103(3) 0.053(2) 0.112(3) -0.021(2) -0.022(3) -0.029(2)
C14 0.194(6) 0.081(3) 0.197(7) -0.054(4) 0.058(5) -0.048(4)
C15 0.0437(15) 0.0446(15) 0.0374(14) -0.0130(12) -0.0091(12) -0.0038(12)
C16 0.0571(19) 0.0546(18) 0.0441(17) -0.0214(15) -0.0038(14) -0.0049(14)
C17 0.086(3) 0.105(3) 0.131(4) -0.049(3) -0.006(3) -0.002(3)
C18 0.128(4) 0.132(4) 0.130(4) -0.036(4) 0.019(4) 0.001(4)
C19 0.0436(16) 0.0576(18) 0.0510(17) -0.0084(14) -0.0095(13) -0.0060(14)
C20 0.0588(18) 0.0494(16) 0.0385(15) -0.0079(14) -0.0069(13) -0.0054(13)
C21 0.058(2) 0.064(2) 0.0517(18) -0.0099(16) 0.0007(15) -0.0044(15)
C22 0.100(3) 0.067(2) 0.073(2) -0.035(2) -0.022(2) -0.0032(19)
C23 0.140(4) 0.099(3) 0.075(3) -0.044(3) -0.003(3) -0.024(3)
C24 0.134(4) 0.080(3) 0.110(4) -0.005(3) 0.021(3) -0.031(3)
C25 0.080(3) 0.077(3) 0.108(3) 0.002(2) -0.014(2) -0.008(2)
C26 0.084(3) 0.062(2) 0.071(2) -0.0116(19) -0.014(2) 0.0030(18)
N1 0.0435(13) 0.0424(13) 0.0468(13) -0.0104(10) -0.0043(11) -0.0081(10)
N2 0.0430(13) 0.0448(12) 0.0366(12) -0.0119(10) -0.0073(10) -0.0068(10)
N3 0.0392(12) 0.0457(13) 0.0464(13) -0.0097(10) -0.0105(10) -0.0068(10)
N4 0.0380(12) 0.0499(13) 0.0396(13) -0.0070(10) -0.0090(10) -0.0055(10)
N5 0.0493(14) 0.0440(12) 0.0355(12) -0.0103(10) -0.0101(10) -0.0064(10)
N6 0.0527(14) 0.0488(14) 0.0458(13) -0.0085(11) -0.0077(11) -0.0061(11)
O1 0.0509(12) 0.0597(12) 0.0440(11) -0.0082(10) -0.0164(9) -0.0018(10)
O2 0.0541(13) 0.0670(13) 0.0675(14) -0.0150(10) -0.0230(11) -0.0208(11)
O3 0.0584(15) 0.0511(13) 0.125(2) -0.0008(11) -0.0252(14) -0.0112(13)
O4 0.0746(15) 0.0452(12) 0.0788(15) -0.0124(11) -0.0240(12) -0.0183(10)
O5 0.0860(16) 0.0578(13) 0.0567(13) -0.0258(12) -0.0187(12) 0.0070(11)
O6 0.0630(16) 0.0772(16) 0.120(2) -0.0393(13) -0.0197(14) 0.0182(15)

loop_
_atom_type_symbol
_atom_type_description
_atom_type_scat_dispersion_real
_atom_type_scat_dispersion_imag
_atom_type_scat_source
C C 0.0033 0.0016 'International Tables Vol C Tables 4.2.6.8 and 6.1.1.4'
H H 0.0000 0.0000 'International Tables Vol C Tables 4.2.6.8 and 6.1.1.4'
N N 0.0061 0.0033 'International Tables Vol C Tables 4.2.6.8 and 6.1.1.4'
O O 0.0106 0.0060 'International Tables Vol C Tables 4.2.6.8 and 6.1.1.4'

loop_
_geom_angle_atom_site_label_1
_geom_angle_atom_site_label_2
_geom_angle_atom_site_label_3
_geom_angle
_geom_angle_publ_flag
C6 C1 C2 112.0(3) ?
C6 C1 H1A 109.2 ?
C2 C1 H1A 109.2 ?
C6 C1 H1B 109.2 ?
C2 C1 H1B 109.2 ?
H1A C1 H1B 107.9 ?
C3 C2 C1 111.5(3) ?
C3 C2 H2A 109.3 ?
C1 C2 H2A 109.3 ?
C3 C2 H2B 109.3 ?
C1 C2 H2B 109.3 ?
H2A C2 H2B 108.0 ?
C2 C3 C4 109.8(3) ?
C2 C3 H3A 109.7 ?
C4 C3 H3A 109.7 ?
C2 C3 H3B 109.7 ?
C4 C3 H3B 109.7 ?
H3A C3 H3B 108.2 ?
C3 C4 C5 112.5(3) ?
C3 C4 H4A 109.1 ?
C5 C4 H4A 109.1 ?
C3 C4 H4B 109.1 ?
C5 C4 H4B 109.1 ?
H4A C4 H4B 107.8 ?
C6 C5 C4 111.9(3) ?
C6 C5 H5A 109.2 ?
C4 C5 H5A 109.2 ?
C6 C5 H5B 109.2 ?
C4 C5 H5B 109.2 ?
H5A C5 H5B 107.9 ?
N1 C6 C1 108.6(2) yes
N1 C6 C5 112.9(2) ?
C1 C6 C5 109.6(2) yes
N1 C6 H6 108.5 ?
C1 C6 H6 108.5 ?
C5 C6 H6 108.5 ?
N1 C7 N2 113.6(2) yes
N1 C7 H7A 108.9 ?
N2 C7 H7A 108.9 ?
N1 C7 H7B 108.9 ?
N2 C7 H7B 108.9 ?
H7A C7 H7B 107.7 ?
N1 C8 N3 113.3(2) yes
N1 C8 H8A 108.9 ?
N3 C8 H8A 108.9 ?
N1 C8 H8B 108.9 ?
N3 C8 H8B 108.9 ?
H8A C8 H8B 107.7 ?
O1 C9 N4 125.9(2) ?
O1 C9 N2 125.9(2) ?
N4 C9 N2 108.1(2) ?
O2 C10 N3 126.4(3) ?
O2 C10 N5 125.5(3) ?
N3 C10 N5 108.0(2) ?
N3 C11 N2 111.9(2) ?
N3 C11 C12 109.7(2) ?
N2 C11 C12 111.9(2) ?
N3 C11 C15 103.3(2) ?
N2 C11 C15 103.9(2) ?
C12 C11 C15 115.9(2) ?
O3 C12 O4 125.5(3) y
O3 C12 C11 123.5(3) ?
O4 C12 C11 111.0(2) y
C14 C13 O4 110.3(4) ?
C14 C13 H13A 109.6 ?
O4 C13 H13A 109.6 ?
C14 C13 H13B 109.6 ?
O4 C13 H13B 109.6 ?
H13A C13 H13B 108.1 ?
C13 C14 H14A 109.5 ?
C13 C14 H14B 109.5 ?
H14A C14 H14B 109.5 ?
C13 C14 H14C 109.5 ?
H14A C14 H14C 109.5 ?
H14B C14 H14C 109.5 ?
N4 C15 N5 111.8(2) ?
N4 C15 C16 114.1(2) ?
N5 C15 C16 109.9(2) ?
N4 C15 C11 102.81(19) ?
N5 C15 C11 103.3(2) ?
C16 C15 C11 114.3(2) ?
O5 C16 O6 126.5(3) y
O5 C16 C15 121.3(3) ?
O6 C16 C15 112.1(3) y
C18 C17 O6 106.5(4) ?
C18 C17 H17A 110.4 ?
O6 C17 H17A 110.4 ?
C18 C17 H17B 110.4 ?
O6 C17 H17B 110.4 ?
H17A C17 H17B 108.6 ?
C17 C18 H18A 109.5 ?
C17 C18 H18B 109.5 ?
H18A C18 H18B 109.5 ?
C17 C18 H18C 109.5 ?
H18A C18 H18C 109.5 ?
H18B C18 H18C 109.5 ?
N6 C19 N4 112.9(2) ?
N6 C19 H19A 109.0 ?
N4 C19 H19A 109.0 ?
N6 C19 H19B 109.0 ?
N4 C19 H19B 109.0 ?
H19A C19 H19B 107.8 ?
N6 C20 N5 113.2(2) ?
N6 C20 H20A 108.9 ?
N5 C20 H20A 108.9 ?
N6 C20 H20B 108.9 ?
N5 C20 H20B 108.9 ?
H20A C20 H20B 107.7 ?
N6 C21 C22 111.6(3) ?
N6 C21 C26 111.8(3) ?
C22 C21 C26 107.1(3) ?
N6 C21 H21 108.7 ?
C22 C21 H21 108.7 ?
C26 C21 H21 108.7 ?
C23 C22 C21 114.0(3) ?
C23 C22 H22A 108.8 ?
C21 C22 H22A 108.8 ?
C23 C22 H22B 108.8 ?
C21 C22 H22B 108.8 ?
H22A C22 H22B 107.7 ?
C22 C23 C24 111.1(3) ?
C22 C23 H23A 109.4 ?
C24 C23 H23A 109.4 ?
C22 C23 H23B 109.4 ?
C24 C23 H23B 109.4 ?
H23A C23 H23B 108.0 ?
C25 C24 C23 110.5(3) ?
C25 C24 H24A 109.5 ?
C23 C24 H24A 109.5 ?
C25 C24 H24B 109.5 ?
C23 C24 H24B 109.5 ?
H24A C24 H24B 108.1 ?
C26 C25 C24 111.5(4) ?
C26 C25 H25A 109.3 ?
C24 C25 H25A 109.3 ?
C26 C25 H25B 109.3 ?
C24 C25 H25B 109.3 ?
H25A C25 H25B 108.0 ?
C25 C26 C21 112.4(3) ?
C25 C26 H26A 109.1 ?
C21 C26 H26A 109.1 ?
C25 C26 H26B 109.1 ?
C21 C26 H26B 109.1 ?
H26A C26 H26B 107.9 ?
C8 N1 C7 109.1(2) ?
C8 N1 C6 118.8(2) ?
C7 N1 C6 114.0(2) ?
C9 N2 C11 110.3(2) ?
C9 N2 C7 121.3(2) ?
C11 N2 C7 114.6(2) ?
C10 N3 C11 112.5(2) ?
C10 N3 C8 125.6(2) ?
C11 N3 C8 115.6(2) ?
C9 N4 C15 112.3(2) ?
C9 N4 C19 124.1(2) ?
C15 N4 C19 115.9(2) ?
C10 N5 C15 111.0(2) ?
C10 N5 C20 121.0(2) ?
C15 N5 C20 114.5(2) ?
C19 N6 C20 109.2(2) ?
C19 N6 C21 116.3(2) ?
C20 N6 C21 114.4(2) ?
C12 O4 C13 115.2(3) ?
C16 O6 C17 117.5(3) ?

loop_
_geom_bond_atom_site_label_1
_geom_bond_atom_site_label_2
_geom_bond_distance
_geom_bond_publ_flag
C1 C6 1.504(4) yes
C1 C2 1.535(5) ?
C1 H1A 0.97 ?
C1 H1B 0.97 ?
C2 C3 1.490(5) ?
C2 H2A 0.97 ?
C2 H2B 0.97 ?
C3 C4 1.502(5) ?
C3 H3A 0.97 ?
C3 H3B 0.97 ?
C4 C5 1.522(4) ?
C4 H4A 0.97 ?
C4 H4B 0.97 ?
C5 C6 1.512(4) ?
C5 H5A 0.97 ?
C5 H5B 0.97 ?
C6 N1 1.482(3) yes
C6 H6 0.98 ?
C7 N1 1.456(3) yes
C7 N2 1.473(3) ?
C7 H7A 0.97 ?
C7 H7B 0.97 ?
C8 N1 1.452(3) yes
C8 N3 1.476(3) ?
C8 H8A 0.97 ?
C8 H8B 0.97 ?
C9 O1 1.212(3) yes
C9 N4 1.372(3) ?
C9 N2 1.393(3) yes
C10 O2 1.209(3) yes
C10 N3 1.370(4) yes
C10 N5 1.392(4) ?
C11 N3 1.443(3) yes
C11 N2 1.445(3) ?
C11 C12 1.546(4) yes
C11 C15 1.565(4) ?
C12 O3 1.186(3) yes
C12 O4 1.311(3) ?
C13 C14 1.407(7) yes
C13 O4 1.458(4) ?
C13 H13A 0.97 ?
C13 H13B 0.97 ?
C14 H14A 0.96 ?
C14 H14B 0.96 ?
C14 H14C 0.96 ?
C15 N4 1.446(3) ?
C15 N5 1.449(3) ?
C15 C16 1.534(4) ?
C16 O5 1.188(3) ?
C16 O6 1.315(4) ?
C17 C18 1.409(7) ?
C17 O6 1.476(5) ?
C17 H17A 0.97 ?
C17 H17B 0.97 ?
C18 H18A 0.96 ?
C18 H18B 0.96 ?
C18 H18C 0.96 ?
C19 N6 1.442(4) ?
C19 N4 1.479(3) ?
C19 H19A 0.97 ?
C19 H19B 0.97 ?
C20 N6 1.448(3) ?
C20 N5 1.475(3) ?
C20 H20A 0.97 ?
C20 H20B 0.97 ?
C21 N6 1.470(4) ?
C21 C22 1.524(5) ?
C21 C26 1.527(4) ?
C21 H21 0.98 ?
C22 C23 1.487(6) ?
C22 H22A 0.97 ?
C22 H22B 0.97 ?
C23 C24 1.538(6) ?
C23 H23A 0.97 ?
C23 H23B 0.97 ?
C24 C25 1.528(7) ?
C24 H24A 0.97 ?
C24 H24B 0.97 ?
C25 C26 1.484(5) ?
C25 H25A 0.97 ?
C25 H25B 0.97 ?
C26 H26A 0.97 ?
C26 H26B 0.97 ?

loop_
_geom_hbond_atom_site_label_D
_geom_hbond_atom_site_label_H
_geom_hbond_atom_site_label_A
_geom_hbond_site_symmetry_A
_geom_hbond_distance_DH
_geom_hbond_distance_HA
_geom_hbond_distance_DA
_geom_hbond_angle_DHA
C20 H20B O5 2_566 0.97 2.49 3.381(4) 152
C17 H17A O3 1_455 0.97 2.55 3.513(6) 171

loop_
_geom_torsion_atom_site_label_1
_geom_torsion_atom_site_label_2
_geom_torsion_atom_site_label_3
_geom_torsion_atom_site_label_4
_geom_torsion
_geom_torsion_publ_flag
C6 C1 C2 C3 57.1(5) ?
C1 C2 C3 C4 -55.8(5) ?
C2 C3 C4 C5 55.6(4) ?
C3 C4 C5 C6 -55.5(4) ?
C2 C1 C6 N1 -178.6(3) ?
C2 C1 C6 C5 -54.8(4) ?
C4 C5 C6 N1 175.2(3) ?
C4 C5 C6 C1 54.0(4) ?
N3 C11 C12 O3 2.8(4) yes
N2 C11 C12 O3 127.5(3) ?
C15 C11 C12 O3 -113.6(3) yes
N3 C11 C12 O4 -176.0(2) yes
N2 C11 C12 O4 -51.2(3) ?
C15 C11 C12 O4 67.6(3) yes
N3 C11 C15 N4 109.9(2) yes
N2 C11 C15 N4 -7.0(2) ?
C12 C11 C15 N4 -130.2(2) yes
N3 C11 C15 N5 -6.5(2) yes
N2 C11 C15 N5 -123.4(2) ?
C12 C11 C15 N5 113.4(2) yes
N3 C11 C15 C16 -125.9(2) yes
N2 C11 C15 C16 117.2(2) ?
C12 C11 C15 C16 -6.0(3) yes
N4 C15 C16 O5 -175.3(3) yes
N5 C15 C16 O5 -48.8(4) ?
C11 C15 C16 O5 66.8(3) yes
N4 C15 C16 O6 7.0(3) yes
N5 C15 C16 O6 133.5(3) ?
C11 C15 C16 O6 -110.9(3) yes
N6 C21 C22 C23 -65.8(4) ?
C26 C21 C22 C23 56.9(4) ?
C21 C22 C23 C24 -55.5(5) ?
C22 C23 C24 C25 51.8(5) ?
C23 C24 C25 C26 -53.8(5) ?
C24 C25 C26 C21 58.5(5) ?
N6 C21 C26 C25 64.8(4) ?
C22 C21 C26 C25 -57.8(4) ?
N3 C8 N1 C7 -53.0(3) ?
N3 C8 N1 C6 79.9(3) ?
N2 C7 N1 C8 54.1(3) ?
N2 C7 N1 C6 -81.2(3) ?
C1 C6 N1 C8 158.8(3) ?
C5 C6 N1 C8 37.0(3) ?
C1 C6 N1 C7 -70.4(3) ?
C5 C6 N1 C7 167.8(2) ?
O1 C9 N2 C11 166.3(2) ?
N4 C9 N2 C11 -17.0(3) ?
O1 C9 N2 C7 28.2(4) ?
N4 C9 N2 C7 -155.1(2) ?
N3 C11 N2 C9 -96.1(2) ?
C12 C11 N2 C9 140.4(2) ?
C15 C11 N2 C9 14.7(3) ?
N3 C11 N2 C7 45.1(3) ?
C12 C11 N2 C7 -78.5(3) ?
C15 C11 N2 C7 155.8(2) ?
N1 C7 N2 C9 84.6(3) ?
N1 C7 N2 C11 -51.8(3) ?
O2 C10 N3 C11 -173.7(3) ?
N5 C10 N3 C11 9.9(3) ?
O2 C10 N3 C8 -22.9(4) ?
N5 C10 N3 C8 160.7(2) ?
N2 C11 N3 C10 109.3(2) ?
C12 C11 N3 C10 -125.9(2) ?
C15 C11 N3 C10 -1.8(3) ?
N2 C11 N3 C8 -44.6(3) ?
C12 C11 N3 C8 80.2(3) ?
C15 C11 N3 C8 -155.7(2) ?
N1 C8 N3 C10 -99.7(3) ?
N1 C8 N3 C11 50.3(3) ?
O1 C9 N4 C15 -171.2(2) ?
N2 C9 N4 C15 12.1(3) ?
O1 C9 N4 C19 -23.2(4) ?
N2 C9 N4 C19 160.2(2) ?
N5 C15 N4 C9 107.4(2) ?
C16 C15 N4 C9 -127.1(2) ?
C11 C15 N4 C9 -2.8(3) ?
N5 C15 N4 C19 -43.5(3) ?
C16 C15 N4 C19 82.0(3) ?
C11 C15 N4 C19 -153.7(2) ?
N6 C19 N4 C9 -97.0(3) ?
N6 C19 N4 C15 50.1(3) ?
O2 C10 N5 C15 169.0(2) ?
N3 C10 N5 C15 -14.6(3) ?
O2 C10 N5 C20 30.7(4) ?
N3 C10 N5 C20 -152.9(2) ?
N4 C15 N5 C10 -97.0(2) ?
C16 C15 N5 C10 135.3(2) ?
C11 C15 N5 C10 12.9(3) ?
N4 C15 N5 C20 44.3(3) ?
C16 C15 N5 C20 -83.5(3) ?
C11 C15 N5 C20 154.1(2) ?
N6 C20 N5 C10 84.7(3) ?
N6 C20 N5 C15 -52.4(3) ?
N4 C19 N6 C20 -54.2(3) ?
N4 C19 N6 C21 77.2(3) ?
N5 C20 N6 C19 55.9(3) ?
N5 C20 N6 C21 -76.5(3) ?
C22 C21 N6 C19 170.8(3) ?
C26 C21 N6 C19 50.9(3) ?
C22 C21 N6 C20 -60.3(3) ?
C26 C21 N6 C20 179.8(2) ?
O3 C12 O4 C13 -0.5(5) ?
C11 C12 O4 C13 178.2(3) ?
C14 C13 O4 C12 89.7(5) ?
O5 C16 O6 C17 0.4(5) ?
C15 C16 O6 C17 178.0(3) ?
C18 C17 O6 C16 91.1(5) ?
